data_4069433
loop_
_publ_author_name
'Zhu, Xiancui'
'Fan, Jiaxi'
'Wu, Yunjun'
'Wang, Shaowu'
'Zhang, Lijun'
'Yang, Gaosheng'
'Wei, Yun'
'Yin, Chengwei'
'Zhu, Hong'
'Wu, Shihong'
'Zhang, Hongtao'

_publ_section_title
;
 Synthesis, Characterization, Selective Catalytic Activity, and Reactivity
 of Rare Earth Metal Amides with Different Metal&#x2212;Nitrogen Bonds
;
_journal_issue 13
_journal_name_full Organometallics
_journal_page_first 3882
_journal_paper_doi 10.1021/om900191j
_journal_volume 28
_journal_year 2009
_chemical_formula_sum 'C36 H66 N3 O Si3 Yb'
_chemical_formula_weight 814.23
_chemical_name_systematic
; 
 ? 
;
_space_group_IT_number 14
_symmetry_cell_setting monoclinic
_symmetry_space_group_name_Hall '-P 2ybc'
_symmetry_space_group_name_H-M 'P 1 21/c 1'
_atom_sites_solution_hydrogens geom
_atom_sites_solution_primary direct
_atom_sites_solution_secondary difmap
_audit_creation_method SHELXL-97
_cell_angle_alpha 90.00
_cell_angle_beta 115.311(4)
_cell_angle_gamma 90.00
_cell_formula_units_Z 8
_cell_length_a 20.229(7)
_cell_length_b 22.265(7)
_cell_length_c 21.223(7)
_cell_measurement_reflns_used 9246
_cell_measurement_temperature 293(2)
_cell_measurement_theta_max 26.95
_cell_measurement_theta_min 2.21
_cell_volume 8641(5)
_computing_cell_refinement 'Bruker SMART'
_computing_data_collection 'Bruker SMART'
_computing_data_reduction 'Bruker SAINT'
_computing_molecular_graphics 'Bruker SHELXTL'
_computing_publication_material 'Bruker SHELXTL'
_computing_structure_refinement 'SHELXL-97 (Sheldrick, 1997)'
_computing_structure_solution 'SHELXS-97 (Sheldrick, 1990)'
_diffrn_ambient_temperature 293(2)
_diffrn_measured_fraction_theta_full 0.998
_diffrn_measured_fraction_theta_max 0.998
_diffrn_measurement_device_type 'CCD area detector'
_diffrn_measurement_method 'phi and omega scans'
_diffrn_radiation_monochromator graphite
_diffrn_radiation_source 'fine-focus sealed tube'
_diffrn_radiation_type MoK\a
_diffrn_radiation_wavelength 0.71073
_diffrn_reflns_av_R_equivalents 0.0935
_diffrn_reflns_av_sigmaI/netI 0.1106
_diffrn_reflns_limit_h_max 25
_diffrn_reflns_limit_h_min -25
_diffrn_reflns_limit_k_max 27
_diffrn_reflns_limit_k_min -28
_diffrn_reflns_limit_l_max 27
_diffrn_reflns_limit_l_min -25
_diffrn_reflns_number 65809
_diffrn_reflns_theta_full 27.00
_diffrn_reflns_theta_max 27.00
_diffrn_reflns_theta_min 1.40
_exptl_absorpt_coefficient_mu 2.275
_exptl_absorpt_correction_type none
_exptl_crystal_density_diffrn 1.252
_exptl_crystal_density_meas 0
_exptl_crystal_density_method 'not measured'
_exptl_crystal_F_000 3384
_refine_diff_density_max 3.720
_refine_diff_density_min -5.630
_refine_diff_density_rms 0.237
_refine_ls_extinction_coef 0.00000(5)
_refine_ls_extinction_expression Fc^*^=kFc[1+0.001xFc^2^\l^3^/sin(2\q)]^-1/4^
_refine_ls_extinction_method SHELXL
_refine_ls_goodness_of_fit_ref 1.150
_refine_ls_hydrogen_treatment mixed
_refine_ls_matrix_type full
_refine_ls_number_parameters 824
_refine_ls_number_reflns 18831
_refine_ls_number_restraints 0
_refine_ls_restrained_S_all 1.150
_refine_ls_R_factor_all 0.2113
_refine_ls_R_factor_gt 0.1138
_refine_ls_shift/su_max 0.227
_refine_ls_shift/su_mean 0.000
_refine_ls_structure_factor_coef Fsqd
_refine_ls_weighting_details 'calc w=1/[\s^2^(Fo^2^)+(0.1289P)^2^+131.1584P] where P=(Fo^2^+2Fc^2^)/3'
_refine_ls_weighting_scheme calc
_refine_ls_wR_factor_gt 0.2705
_refine_ls_wR_factor_ref 0.3483
_reflns_number_gt 9337
_reflns_number_total 18831
_reflns_threshold_expression >2sigma(I)
_cod_data_source_file om900191j_si_003.cif
_cod_data_source_block 071102a_0m_(1)
_cod_depositor_comments
;
The following automatic conversions were performed:

'_symmetry_cell_setting' value 'Monoclinic' changed to 'monoclinic'
according to /home/saulius/struct/CIF-dictionaries/cif_core.dic
dictionary named 'cif_core.dic' version 2.4.2 from 2011-04-26.

Automatic conversion script
Id: cif_fix_values 1715 2011-07-08 13:25:40Z adriana 
;
_cod_original_sg_symbol_H-M P2(1)/c
_cod_database_code 4069433

loop_
_symmetry_equiv_pos_as_xyz
'x, y, z'
'-x, y+1/2, -z+1/2'
'-x, -y, -z'
'x, -y-1/2, z-1/2'

loop_
_atom_site_label
_atom_site_type_symbol
_atom_site_fract_x
_atom_site_fract_y
_atom_site_fract_z
_atom_site_U_iso_or_equiv
_atom_site_adp_type
_atom_site_occupancy
_atom_site_symmetry_multiplicity
_atom_site_calc_flag
_atom_site_refinement_flags
Yb1 Yb 0.50509(3) 0.74694(3) 0.30828(3) 0.0488(2) Uani 1 1 d .
Yb2 Yb 0.05685(4) 0.50307(4) 0.26216(4) 0.0590(3) Uani 1 1 d .
Si1 Si 0.5420(4) 0.8836(3) 0.3733(3) 0.0844(19) Uani 1 1 d .
Si2 Si 0.6606(3) 0.7890(3) 0.4420(3) 0.084(2) Uani 1 1 d .
Si3 Si 0.4533(2) 0.6711(2) 0.1870(2) 0.0496(11) Uani 1 1 d .
Si4 Si 0.2090(3) 0.4825(3) 0.4078(3) 0.0775(17) Uani 1 1 d .
Si5 Si 0.1217(3) 0.3706(3) 0.3341(5) 0.105(3) Uani 1 1 d .
Si6 Si -0.0647(2) 0.5837(2) 0.1959(3) 0.0560(12) Uani 1 1 d .
N1 N 0.4449(5) 0.7472(5) 0.1951(5) 0.033(2) Uani 1 1 d .
N2 N 0.5174(6) 0.6590(6) 0.2723(7) 0.052(3) Uani 1 1 d .
N3 N 0.5791(8) 0.8142(7) 0.3823(7) 0.064(4) Uani 1 1 d .
N4 N 0.0282(7) 0.5979(6) 0.2496(7) 0.054(3) Uani 1 1 d .
N5 N -0.0606(5) 0.5020(7) 0.2148(9) 0.080(6) Uani 1 1 d .
N6 N 0.1355(7) 0.4458(7) 0.3450(8) 0.062(4) Uani 1 1 d .
C1 C 0.6033(12) 0.8473(11) 0.2135(10) 0.095(8) Uani 1 1 d .
H1A H 0.6527 0.8340 0.2396 0.143 Uiso 1 1 calc R
H1B H 0.5821 0.8570 0.2450 0.143 Uiso 1 1 calc R
H1C H 0.6030 0.8823 0.1870 0.143 Uiso 1 1 calc R
C2 C 0.5943(10) 0.7848(11) 0.1145(11) 0.080(6) Uani 1 1 d .
H2A H 0.5658 0.7546 0.0820 0.119 Uiso 1 1 calc R
H2B H 0.6434 0.7705 0.1402 0.119 Uiso 1 1 calc R
H2C H 0.5950 0.8207 0.0897 0.119 Uiso 1 1 calc R
C3 C 0.5601(9) 0.7988(9) 0.1655(9) 0.059(5) Uani 1 1 d .
H3A H 0.5624 0.7627 0.1928 0.071 Uiso 1 1 calc R
C4 C 0.4801(8) 0.8176(7) 0.1254(7) 0.045(4) Uani 1 1 d .
C5 C 0.4594(10) 0.8605(8) 0.0725(9) 0.059(4) Uani 1 1 d .
H5A H 0.4948 0.8778 0.0613 0.071 Uiso 1 1 calc R
C6 C 0.3882(10) 0.8777(9) 0.0369(8) 0.065(5) Uani 1 1 d .
H6A H 0.3754 0.9080 0.0037 0.077 Uiso 1 1 calc R
C7 C 0.3359(9) 0.8494(8) 0.0512(8) 0.057(4) Uani 1 1 d .
H7A H 0.2871 0.8598 0.0254 0.068 Uiso 1 1 calc R
C8 C 0.3520(8) 0.8070(7) 0.1009(7) 0.042(3) Uani 1 1 d .
C9 C 0.4263(8) 0.7878(7) 0.1421(8) 0.045(4) Uani 1 1 d .
C10 C 0.2895(8) 0.7781(8) 0.1143(9) 0.056(4) Uani 1 1 d .
H10A H 0.3110 0.7487 0.1519 0.067 Uiso 1 1 calc R
C11 C 0.2498(11) 0.8255(10) 0.1372(12) 0.086(6) Uani 1 1 d .
H11A H 0.2181 0.8061 0.1541 0.129 Uiso 1 1 calc R
H11B H 0.2213 0.8507 0.0983 0.129 Uiso 1 1 calc R
H11C H 0.2849 0.8496 0.1737 0.129 Uiso 1 1 calc R
C12 C 0.2370(11) 0.7453(10) 0.0494(10) 0.081(6) Uani 1 1 d .
H12A H 0.2069 0.7186 0.0615 0.121 Uiso 1 1 calc R
H12B H 0.2642 0.7225 0.0301 0.121 Uiso 1 1 calc R
H12C H 0.2066 0.7739 0.0157 0.121 Uiso 1 1 calc R
C13 C 0.4774(13) 0.6525(11) 0.1130(11) 0.089(7) Uani 1 1 d .
H13A H 0.5228 0.6714 0.1207 0.134 Uiso 1 1 calc R
H13B H 0.4395 0.6668 0.0701 0.134 Uiso 1 1 calc R
H13C H 0.4821 0.6098 0.1104 0.134 Uiso 1 1 calc R
C14 C 0.3673(10) 0.6262(8) 0.1651(11) 0.074(6) Uani 1 1 d .
H14A H 0.3468 0.6363 0.1970 0.111 Uiso 1 1 calc R
H14B H 0.3787 0.5841 0.1687 0.111 Uiso 1 1 calc R
H14C H 0.3326 0.6353 0.1184 0.111 Uiso 1 1 calc R
C15 C 0.5508(8) 0.6020(7) 0.2958(9) 0.052(4) Uani 1 1 d .
C16 C 0.6153(10) 0.5857(9) 0.2853(11) 0.067(5) Uani 1 1 d .
C17 C 0.6487(13) 0.6270(12) 0.2495(15) 0.101(8) Uani 1 1 d .
H17A H 0.6134 0.6592 0.2271 0.121 Uiso 1 1 calc R
C18 C 0.7185(17) 0.6563(16) 0.306(2) 0.176(17) Uani 1 1 d .
H18A H 0.7162 0.6990 0.2990 0.264 Uiso 1 1 calc R
H18B H 0.7608 0.6407 0.3016 0.264 Uiso 1 1 calc R
H18C H 0.7218 0.6473 0.3512 0.264 Uiso 1 1 calc R
C19 C 0.6648(17) 0.5978(17) 0.1952(17) 0.159(15) Uani 1 1 d .
H19A H 0.6248 0.5721 0.1674 0.239 Uiso 1 1 calc R
H19B H 0.7087 0.5745 0.2168 0.239 Uiso 1 1 calc R
H19C H 0.6714 0.6280 0.1661 0.239 Uiso 1 1 calc R
C20 C 0.6470(11) 0.5297(10) 0.3068(11) 0.076(6) Uani 1 1 d .
H20A H 0.6873 0.5192 0.2989 0.091 Uiso 1 1 calc R
C21 C 0.6203(14) 0.4889(10) 0.3399(12) 0.090(7) Uani 1 1 d .
H21A H 0.6425 0.4517 0.3548 0.107 Uiso 1 1 calc R
C22 C 0.5603(12) 0.5053(8) 0.3496(11) 0.071(5) Uani 1 1 d .
H22A H 0.5417 0.4785 0.3715 0.086 Uiso 1 1 calc R
C23 C 0.5260(10) 0.5601(7) 0.3283(8) 0.053(4) Uani 1 1 d .
C24 C 0.4620(10) 0.5753(9) 0.3447(10) 0.066(5) Uani 1 1 d .
H24A H 0.4415 0.6140 0.3233 0.080 Uiso 1 1 calc R
C25 C 0.4882(14) 0.5805(12) 0.4225(11) 0.097(8) Uani 1 1 d .
H25A H 0.5241 0.6118 0.4399 0.145 Uiso 1 1 calc R
H25B H 0.5097 0.5431 0.4441 0.145 Uiso 1 1 calc R
H25C H 0.4476 0.5898 0.4329 0.145 Uiso 1 1 calc R
C26 C 0.4019(14) 0.5283(11) 0.3184(16) 0.112(9) Uani 1 1 d .
H26A H 0.3691 0.5346 0.3397 0.168 Uiso 1 1 calc R
H26B H 0.4232 0.4890 0.3302 0.168 Uiso 1 1 calc R
H26C H 0.3755 0.5316 0.2687 0.168 Uiso 1 1 calc R
C27 C 0.6524(10) 0.7062(10) 0.4453(10) 0.080(7) Uani 1 1 d .
H27A H 0.6241 0.6963 0.4704 0.121 Uiso 1 1 calc R
H27B H 0.7003 0.6888 0.4684 0.121 Uiso 1 1 calc R
H27C H 0.6286 0.6907 0.3987 0.121 Uiso 1 1 calc R
C28 C 0.6884(16) 0.8202(15) 0.5300(12) 0.141(13) Uani 1 1 d .
H28A H 0.6465 0.8226 0.5401 0.212 Uiso 1 1 calc R
H28B H 0.7084 0.8597 0.5322 0.212 Uiso 1 1 calc R
H28C H 0.7246 0.7947 0.5635 0.212 Uiso 1 1 calc R
C29 C 0.7382(13) 0.8043(13) 0.4172(15) 0.119(10) Uani 1 1 d .
H29A H 0.7423 0.8468 0.4120 0.179 Uiso 1 1 calc R
H29B H 0.7287 0.7845 0.3740 0.179 Uiso 1 1 calc R
H29C H 0.7830 0.7893 0.4531 0.179 Uiso 1 1 calc R
C30 C 0.526(2) 0.9095(13) 0.4471(14) 0.134(12) Uani 1 1 d .
H30A H 0.5693 0.9047 0.4894 0.202 Uiso 1 1 calc R
H30B H 0.4869 0.8863 0.4498 0.202 Uiso 1 1 calc R
H30C H 0.5119 0.9511 0.4408 0.202 Uiso 1 1 calc R
C31 C 0.4488(13) 0.8810(9) 0.2975(11) 0.095(8) Uani 1 1 d .
H31A H 0.4202 0.8499 0.3051 0.143 Uiso 1 1 calc R
H31B H 0.4540 0.8729 0.2554 0.143 Uiso 1 1 calc R
H31C H 0.4248 0.9190 0.2934 0.143 Uiso 1 1 calc R
C32 C 0.5962(19) 0.9457(13) 0.3579(16) 0.143(13) Uani 1 1 d .
H32A H 0.6436 0.9479 0.3964 0.214 Uiso 1 1 calc R
H32B H 0.5711 0.9831 0.3534 0.214 Uiso 1 1 calc R
H32C H 0.6015 0.9378 0.3158 0.214 Uiso 1 1 calc R
C33 C 0.4396(9) 0.7470(10) 0.4263(8) 0.068(5) Uani 1 1 d .
H33A H 0.4727 0.7808 0.4441 0.082 Uiso 1 1 calc R
H33B H 0.4632 0.7118 0.4534 0.082 Uiso 1 1 calc R
C34 C 0.3713(14) 0.7592(11) 0.4325(14) 0.099(8) Uani 1 1 d .
H34A H 0.3595 0.8017 0.4276 0.119 Uiso 1 1 calc R
H34B H 0.3733 0.7448 0.4764 0.119 Uiso 1 1 calc R
C35 C 0.3189(12) 0.7242(15) 0.3728(13) 0.114(10) Uani 1 1 d .
H35A H 0.2705 0.7418 0.3558 0.137 Uiso 1 1 calc R
H35B H 0.3165 0.6832 0.3869 0.137 Uiso 1 1 calc R
C36 C 0.3454(10) 0.7253(12) 0.3163(12) 0.092(7) Uani 1 1 d .
H36A H 0.3370 0.6870 0.2922 0.111 Uiso 1 1 calc R
H36B H 0.3215 0.7568 0.2826 0.111 Uiso 1 1 calc R
C37 C 0.1225(12) 0.7685(11) 0.3080(19) 0.104(9) Uani 1 1 d .
H37A H 0.1444 0.8059 0.3215 0.125 Uiso 1 1 calc R
C38 C 0.0909(11) 0.7399(10) 0.3468(13) 0.082(7) Uani 1 1 d .
H38A H 0.0924 0.7578 0.3870 0.099 Uiso 1 1 calc R
C39 C 0.0574(9) 0.6849(9) 0.3253(11) 0.071(5) Uani 1 1 d .
C40 C 0.0218(12) 0.6573(11) 0.3701(11) 0.087(7) Uani 1 1 d .
H40A H -0.0088 0.6238 0.3432 0.105 Uiso 1 1 calc R
C41 C 0.0754(18) 0.6315(17) 0.4387(15) 0.158(14) Uani 1 1 d .
H41A H 0.1207 0.6229 0.4363 0.236 Uiso 1 1 calc R
H41B H 0.0558 0.5952 0.4483 0.236 Uiso 1 1 calc R
H41C H 0.0837 0.6601 0.4752 0.236 Uiso 1 1 calc R
C42 C -0.030(2) 0.7020(16) 0.383(2) 0.163(15) Uani 1 1 d .
H42A H -0.0657 0.7170 0.3397 0.245 Uiso 1 1 calc R
H42B H -0.0018 0.7349 0.4113 0.245 Uiso 1 1 calc R
H42C H -0.0542 0.6817 0.4076 0.245 Uiso 1 1 calc R
C43 C 0.0564(7) 0.6543(8) 0.2676(10) 0.058(5) Uani 1 1 d .
C44 C 0.0894(9) 0.6853(9) 0.2282(11) 0.066(5) Uani 1 1 d .
C45 C 0.0940(11) 0.6595(10) 0.1653(13) 0.083(6) Uani 1 1 d .
H45A H 0.0658 0.6221 0.1546 0.100 Uiso 1 1 calc R
C46 C 0.1724(12) 0.6421(13) 0.1804(13) 0.103(8) Uani 1 1 d .
H46A H 0.1951 0.6232 0.2253 0.155 Uiso 1 1 calc R
H46B H 0.1994 0.6775 0.1802 0.155 Uiso 1 1 calc R
H46C H 0.1719 0.6148 0.1453 0.155 Uiso 1 1 calc R
C47 C 0.0599(13) 0.6980(12) 0.1020(13) 0.106(8) Uani 1 1 d .
H47A H 0.0103 0.7067 0.0932 0.158 Uiso 1 1 calc R
H47B H 0.0608 0.6773 0.0627 0.158 Uiso 1 1 calc R
H47C H 0.0868 0.7349 0.1094 0.158 Uiso 1 1 calc R
C48 C 0.1211(11) 0.7418(10) 0.2516(16) 0.088(7) Uani 1 1 d .
H48A H 0.1423 0.7615 0.2262 0.106 Uiso 1 1 calc R
C49 C -0.1363(10) 0.6195(10) 0.2172(14) 0.095(8) Uani 1 1 d .
H49A H -0.1394 0.5985 0.2553 0.142 Uiso 1 1 calc R
H49B H -0.1827 0.6177 0.1772 0.142 Uiso 1 1 calc R
H49C H -0.1235 0.6607 0.2301 0.142 Uiso 1 1 calc R
C50 C -0.0908(11) 0.6090(11) 0.1027(13) 0.097(8) Uani 1 1 d .
H50A H -0.0611 0.5883 0.0845 0.145 Uiso 1 1 calc R
H50B H -0.0831 0.6515 0.1020 0.145 Uiso 1 1 calc R
H50C H -0.1414 0.6000 0.0745 0.145 Uiso 1 1 calc R
C51 C -0.1228(8) 0.4762(8) 0.2033(10) 0.063(5) Uani 1 1 d .
C52 C -0.1355(10) 0.4632(10) 0.2586(15) 0.091(8) Uani 1 1 d .
C53 C -0.0872(13) 0.4840(17) 0.3333(15) 0.123(11) Uani 1 1 d .
H53A H -0.0490 0.5095 0.3306 0.148 Uiso 1 1 calc R
C54 C -0.048(2) 0.427(2) 0.3754(19) 0.22(2) Uani 1 1 d .
H54A H -0.0042 0.4383 0.4151 0.327 Uiso 1 1 calc R
H54B H -0.0353 0.4007 0.3461 0.327 Uiso 1 1 calc R
H54C H -0.0799 0.4059 0.3907 0.327 Uiso 1 1 calc R
C55 C -0.119(2) 0.5178(18) 0.371(2) 0.182(16) Uani 1 1 d .
H55A H -0.1430 0.5529 0.3449 0.272 Uiso 1 1 calc R
H55B H -0.0819 0.5297 0.4155 0.272 Uiso 1 1 calc R
H55C H -0.1548 0.4933 0.3781 0.272 Uiso 1 1 calc R
C56 C -0.1741(10) 0.4505(9) 0.1363(13) 0.080(6) Uani 1 1 d .
C57 C -0.1617(12) 0.4584(10) 0.0726(12) 0.098(8) Uani 1 1 d .
H57A H -0.1219 0.4874 0.0836 0.117 Uiso 1 1 calc R
C58 C -0.229(2) 0.4825(16) 0.0088(14) 0.179(18) Uani 1 1 d .
H58A H -0.2462 0.5185 0.0216 0.268 Uiso 1 1 calc R
H58B H -0.2667 0.4528 -0.0067 0.268 Uiso 1 1 calc R
H58C H -0.2148 0.4914 -0.0282 0.268 Uiso 1 1 calc R
C59 C -0.136(2) 0.3985(15) 0.0550(16) 0.150(13) Uani 1 1 d .
H59A H -0.0840 0.3991 0.0712 0.225 Uiso 1 1 calc R
H59B H -0.1589 0.3925 0.0055 0.225 Uiso 1 1 calc R
H59C H -0.1495 0.3663 0.0774 0.225 Uiso 1 1 calc R
C60 C -0.2347(13) 0.4208(12) 0.1318(19) 0.121(11) Uani 1 1 d .
H60A H -0.2678 0.4067 0.0885 0.145 Uiso 1 1 calc R
C61 C -0.2488(14) 0.4109(15) 0.187(2) 0.140(14) Uani 1 1 d .
H61A H -0.2903 0.3897 0.1825 0.168 Uiso 1 1 calc R
C62 C -0.2034(14) 0.4316(12) 0.2474(19) 0.115(10) Uani 1 1 d .
H62A H -0.2144 0.4261 0.2853 0.138 Uiso 1 1 calc R
C63 C 0.0350(13) 0.3626(12) 0.2502(19) 0.164(17) Uani 1 1 d .
H63A H -0.0042 0.3839 0.2545 0.247 Uiso 1 1 calc R
H63B H 0.0223 0.3209 0.2416 0.247 Uiso 1 1 calc R
H63C H 0.0429 0.3789 0.2121 0.247 Uiso 1 1 calc R
C64 C 0.1166(17) 0.3346(16) 0.412(2) 0.185(19) Uani 1 1 d .
H64A H 0.1193 0.3650 0.4446 0.278 Uiso 1 1 calc R
H64B H 0.1566 0.3071 0.4327 0.278 Uiso 1 1 calc R
H64C H 0.0712 0.3133 0.3969 0.278 Uiso 1 1 calc R
C65 C 0.1941(15) 0.3282(12) 0.3208(19) 0.147(13) Uani 1 1 d .
H65A H 0.2413 0.3409 0.3545 0.220 Uiso 1 1 calc R
H65B H 0.1899 0.3357 0.2747 0.220 Uiso 1 1 calc R
H65C H 0.1883 0.2860 0.3263 0.220 Uiso 1 1 calc R
C66 C 0.1987(18) 0.4882(15) 0.4898(12) 0.139(12) Uani 1 1 d .
H66A H 0.1481 0.4937 0.4794 0.208 Uiso 1 1 calc R
H66B H 0.2264 0.5219 0.5162 0.208 Uiso 1 1 calc R
H66C H 0.2164 0.4521 0.5164 0.208 Uiso 1 1 calc R
C67 C 0.2998(11) 0.4464(12) 0.4280(16) 0.125(11) Uani 1 1 d .
H67A H 0.3026 0.4085 0.4505 0.188 Uiso 1 1 calc R
H67B H 0.3384 0.4722 0.4584 0.188 Uiso 1 1 calc R
H67C H 0.3049 0.4403 0.3856 0.188 Uiso 1 1 calc R
C68 C 0.2107(11) 0.5589(9) 0.3741(12) 0.095(8) Uani 1 1 d .
H68A H 0.1668 0.5799 0.3676 0.142 Uiso 1 1 calc R
H68B H 0.2139 0.5561 0.3303 0.142 Uiso 1 1 calc R
H68C H 0.2524 0.5804 0.4069 0.142 Uiso 1 1 calc R
C69 C 0.0594(19) 0.4847(17) 0.1131(12) 0.156(15) Uani 1 1 d .
H69A H 0.0578 0.5247 0.0945 0.187 Uiso 1 1 calc R
H69B H 0.0099 0.4728 0.1038 0.187 Uiso 1 1 calc R
C70 C 0.091(4) 0.442(3) 0.080(2) 0.30(4) Uani 1 1 d .
H70A H 0.0888 0.4576 0.0363 0.363 Uiso 1 1 calc R
H70B H 0.0661 0.4033 0.0709 0.363 Uiso 1 1 calc R
C71 C 0.175(4) 0.436(4) 0.138(3) 0.37(6) Uani 1 1 d .
H71A H 0.1896 0.3943 0.1485 0.448 Uiso 1 1 calc R
H71B H 0.2086 0.4563 0.1238 0.448 Uiso 1 1 calc R
C72 C 0.1727(15) 0.4646(15) 0.1964(18) 0.139(12) Uani 1 1 d .
H72A H 0.2057 0.4987 0.2098 0.166 Uiso 1 1 calc R
H72B H 0.1887 0.4369 0.2354 0.166 Uiso 1 1 calc R
O1 O 0.4232(6) 0.7373(6) 0.3549(5) 0.058(3) Uani 1 1 d .
O2 O 0.1009(8) 0.4843(7) 0.1807(9) 0.097(5) Uani 1 1 d .

loop_
_atom_site_aniso_label
_atom_site_aniso_U_11
_atom_site_aniso_U_22
_atom_site_aniso_U_33
_atom_site_aniso_U_23
_atom_site_aniso_U_13
_atom_site_aniso_U_12
Yb1 0.0361(3) 0.0626(5) 0.0390(3) 0.0040(3) 0.0077(3) -0.0044(3)
Yb2 0.0296(3) 0.0760(6) 0.0606(5) 0.0025(4) 0.0091(3) 0.0020(3)
Si1 0.115(5) 0.071(4) 0.061(3) -0.012(3) 0.031(4) -0.030(4)
Si2 0.058(3) 0.121(5) 0.047(3) 0.004(3) -0.004(2) -0.036(3)
Si3 0.043(2) 0.056(3) 0.043(2) 0.004(2) 0.0122(19) 0.010(2)
Si4 0.035(2) 0.110(5) 0.059(3) 0.020(3) -0.006(2) 0.001(3)
Si5 0.048(3) 0.084(4) 0.152(7) 0.020(4) 0.013(4) 0.001(3)
Si6 0.0242(19) 0.074(3) 0.061(3) 0.007(2) 0.0102(19) 0.003(2)
N1 0.017(4) 0.052(7) 0.034(5) 0.014(5) 0.014(4) -0.003(5)
N2 0.026(6) 0.057(8) 0.063(9) 0.010(7) 0.010(6) 0.001(6)
N3 0.064(9) 0.082(11) 0.036(7) -0.013(7) 0.012(7) -0.019(8)
N4 0.035(7) 0.060(9) 0.061(9) 0.002(7) 0.016(6) -0.008(6)
N5 0.005(4) 0.080(10) 0.124(13) -0.072(10) 0.000(6) -0.012(6)
N6 0.038(7) 0.079(10) 0.064(9) 0.016(8) 0.016(7) 0.006(7)
C1 0.080(15) 0.14(2) 0.042(11) -0.008(12) 0.005(10) -0.022(14)
C2 0.051(11) 0.121(18) 0.071(13) 0.000(12) 0.031(10) 0.007(11)
C3 0.046(9) 0.082(13) 0.052(10) 0.020(9) 0.022(8) -0.008(8)
C4 0.040(8) 0.053(9) 0.030(7) 0.004(7) 0.005(6) 0.000(7)
C5 0.059(10) 0.057(11) 0.071(12) -0.001(9) 0.036(10) -0.004(8)
C6 0.072(12) 0.075(13) 0.034(8) 0.022(8) 0.010(8) 0.015(10)
C7 0.047(9) 0.081(13) 0.035(8) 0.005(8) 0.011(7) 0.009(9)
C8 0.037(7) 0.052(9) 0.031(7) -0.003(7) 0.009(6) -0.001(6)
C9 0.036(7) 0.052(10) 0.041(8) -0.011(7) 0.009(6) -0.005(7)
C10 0.036(8) 0.071(11) 0.061(11) 0.004(9) 0.022(8) 0.003(8)
C11 0.064(12) 0.107(17) 0.091(16) 0.006(13) 0.037(12) 0.010(12)
C12 0.060(11) 0.115(18) 0.051(10) -0.004(11) 0.009(9) -0.029(12)
C13 0.101(17) 0.099(17) 0.085(16) 0.007(13) 0.056(14) 0.011(14)
C14 0.063(11) 0.053(11) 0.082(14) -0.022(10) 0.009(10) -0.002(9)
C15 0.043(8) 0.041(9) 0.062(10) 0.014(8) 0.011(8) 0.018(7)
C16 0.053(10) 0.068(12) 0.084(13) 0.009(10) 0.033(10) 0.014(9)
C17 0.071(14) 0.110(19) 0.14(2) 0.048(17) 0.064(16) 0.036(14)
C18 0.10(2) 0.15(3) 0.30(5) -0.02(3) 0.11(3) -0.02(2)
C19 0.12(2) 0.24(4) 0.16(3) 0.08(3) 0.10(2) 0.07(3)
C20 0.067(12) 0.080(14) 0.080(14) 0.016(11) 0.030(11) 0.040(11)
C21 0.102(18) 0.061(14) 0.085(15) 0.000(11) 0.020(14) 0.028(12)
C22 0.081(13) 0.057(12) 0.081(13) 0.014(10) 0.039(11) 0.014(10)
C23 0.064(10) 0.046(10) 0.045(9) 0.004(7) 0.019(8) 0.010(8)
C24 0.061(11) 0.070(12) 0.078(13) 0.011(10) 0.039(10) -0.001(9)
C25 0.12(2) 0.12(2) 0.075(15) -0.011(13) 0.065(15) -0.003(16)
C26 0.100(19) 0.087(17) 0.16(3) -0.009(17) 0.064(19) -0.031(15)
C27 0.043(9) 0.116(17) 0.060(12) 0.044(11) 0.000(9) -0.003(10)
C28 0.12(2) 0.21(3) 0.056(14) -0.013(17) 0.003(15) -0.07(2)
C29 0.061(14) 0.14(2) 0.14(2) 0.020(19) 0.034(16) -0.026(15)
C30 0.21(4) 0.11(2) 0.10(2) -0.003(16) 0.08(2) -0.01(2)
C31 0.112(19) 0.065(14) 0.080(15) 0.004(11) 0.015(14) 0.020(13)
C32 0.18(3) 0.12(2) 0.14(3) -0.017(19) 0.08(3) -0.08(2)
C33 0.050(9) 0.120(17) 0.042(9) -0.002(10) 0.028(8) -0.018(10)
C34 0.105(19) 0.11(2) 0.107(19) 0.007(15) 0.072(17) 0.040(15)
C35 0.056(13) 0.21(3) 0.081(17) -0.009(18) 0.036(13) -0.006(16)
C36 0.038(9) 0.14(2) 0.076(14) -0.019(14) 0.007(10) 0.001(11)
C37 0.050(12) 0.067(15) 0.18(3) -0.006(17) 0.034(16) 0.005(10)
C38 0.060(12) 0.077(15) 0.093(16) -0.026(12) 0.017(12) 0.010(11)
C39 0.036(9) 0.073(13) 0.082(14) -0.003(11) 0.005(9) 0.003(8)
C40 0.070(13) 0.108(18) 0.073(14) -0.026(13) 0.020(12) -0.001(13)
C41 0.12(3) 0.24(4) 0.09(2) 0.04(2) 0.031(19) -0.04(3)
C42 0.15(3) 0.16(3) 0.22(4) -0.06(3) 0.12(3) 0.00(3)
C43 0.020(6) 0.062(11) 0.079(12) -0.007(9) 0.007(7) 0.005(7)
C44 0.033(8) 0.082(14) 0.083(13) 0.008(11) 0.023(9) -0.006(8)
C45 0.056(11) 0.088(15) 0.115(19) 0.008(14) 0.046(13) -0.022(11)
C46 0.064(14) 0.15(2) 0.110(19) 0.000(17) 0.047(14) 0.000(14)
C47 0.078(16) 0.14(2) 0.103(19) 0.015(17) 0.042(15) -0.018(15)
C48 0.056(12) 0.071(15) 0.14(2) 0.005(15) 0.051(14) -0.005(11)
C49 0.035(9) 0.100(17) 0.14(2) -0.005(15) 0.031(12) 0.013(10)
C50 0.051(11) 0.098(17) 0.12(2) 0.022(15) 0.020(12) -0.007(11)
C51 0.025(7) 0.072(12) 0.094(14) 0.046(10) 0.027(8) 0.010(7)
C52 0.042(10) 0.076(14) 0.16(2) 0.042(15) 0.047(13) 0.006(9)
C53 0.051(12) 0.21(3) 0.10(2) 0.02(2) 0.028(14) -0.014(17)
C54 0.16(3) 0.37(7) 0.14(3) 0.14(4) 0.08(3) 0.12(4)
C55 0.15(4) 0.21(4) 0.18(4) -0.04(3) 0.07(3) 0.01(3)
C56 0.044(10) 0.067(13) 0.100(17) 0.014(12) 0.004(11) -0.010(9)
C57 0.073(14) 0.078(15) 0.081(16) -0.003(13) -0.026(12) -0.015(12)
C58 0.17(3) 0.19(3) 0.078(18) 0.02(2) -0.05(2) -0.03(3)
C59 0.19(4) 0.15(3) 0.13(3) -0.03(2) 0.08(3) -0.03(3)
C60 0.052(13) 0.094(19) 0.19(3) -0.01(2) 0.032(17) -0.034(12)
C61 0.051(14) 0.15(3) 0.22(4) -0.02(3) 0.05(2) -0.049(16)
C62 0.078(16) 0.11(2) 0.20(3) 0.01(2) 0.10(2) -0.015(15)
C63 0.062(15) 0.085(19) 0.27(4) -0.04(2) 0.00(2) -0.013(13)
C64 0.09(2) 0.18(3) 0.24(4) 0.12(3) 0.03(3) 0.01(2)
C65 0.09(2) 0.10(2) 0.23(4) -0.02(2) 0.05(2) 0.026(16)
C66 0.13(2) 0.21(3) 0.061(15) 0.028(18) 0.021(16) 0.01(2)
C67 0.041(11) 0.12(2) 0.17(3) 0.017(19) 0.004(14) 0.000(12)
C68 0.059(12) 0.084(15) 0.116(19) -0.048(14) 0.013(12) -0.012(11)
C69 0.14(3) 0.23(4) 0.045(13) 0.007(19) -0.015(16) -0.02(3)
C70 0.36(9) 0.45(10) 0.14(4) -0.12(6) 0.15(5) 0.00(8)
C71 0.35(9) 0.64(14) 0.17(5) 0.01(7) 0.14(6) 0.32(10)
C72 0.10(2) 0.17(3) 0.17(3) 0.04(2) 0.09(2) 0.08(2)
O1 0.038(5) 0.106(10) 0.032(5) -0.002(6) 0.016(5) -0.013(6)
O2 0.061(8) 0.120(13) 0.101(12) -0.009(10) 0.028(8) 0.024(8)

loop_
_atom_type_symbol
_atom_type_description
_atom_type_scat_dispersion_real
_atom_type_scat_dispersion_imag
_atom_type_scat_source
C C 0.0033 0.0016 'International Tables Vol C Tables 4.2.6.8 and 6.1.1.4'
H H 0.0000 0.0000 'International Tables Vol C Tables 4.2.6.8 and 6.1.1.4'
N N 0.0061 0.0033 'International Tables Vol C Tables 4.2.6.8 and 6.1.1.4'
Si Si 0.0817 0.0704 'International Tables Vol C Tables 4.2.6.8 and 6.1.1.4'
Yb Yb -0.3850 5.5486 'International Tables Vol C Tables 4.2.6.8 and 6.1.1.4'
O O 0.0106 0.0060 'International Tables Vol C Tables 4.2.6.8 and 6.1.1.4'

loop_
_geom_angle_atom_site_label_1
_geom_angle_atom_site_label_2
_geom_angle_atom_site_label_3
_geom_angle
N2 Yb1 N1 73.0(5)
N2 Yb1 N3 135.9(5)
N1 Yb1 N3 131.8(5)
N2 Yb1 O1 106.5(5)
N1 Yb1 O1 108.2(3)
N3 Yb1 O1 98.7(5)
N5 Yb2 N4 76.7(5)
N5 Yb2 N6 130.1(6)
N4 Yb2 N6 136.3(5)
N5 Yb2 O2 110.7(6)
N4 Yb2 O2 104.6(6)
N6 Yb2 O2 96.6(5)
N3 Si1 C30 115.2(11)
N3 Si1 C32 115.4(13)
C30 Si1 C32 104.5(14)
N3 Si1 C31 107.6(8)
C30 Si1 C31 105.0(14)
C32 Si1 C31 108.6(13)
N3 Si2 C28 114.3(13)
N3 Si2 C27 106.5(8)
C28 Si2 C27 109.3(12)
N3 Si2 C29 113.2(10)
C28 Si2 C29 106.6(13)
C27 Si2 C29 106.7(12)
N1 Si3 N2 96.3(6)
N1 Si3 C13 111.9(8)
N2 Si3 C13 119.5(9)
N1 Si3 C14 115.3(7)
N2 Si3 C14 111.9(8)
C13 Si3 C14 102.6(10)
N6 Si4 C66 110.9(12)
N6 Si4 C68 106.9(8)
C66 Si4 C68 109.2(13)
N6 Si4 C67 114.2(11)
C66 Si4 C67 107.9(14)
C68 Si4 C67 107.6(11)
N6 Si5 C65 115.3(11)
N6 Si5 C64 111.8(15)
C65 Si5 C64 104.9(16)
N6 Si5 C63 104.7(10)
C65 Si5 C63 106.3(15)
C64 Si5 C63 114.0(16)
N4 Si6 N5 95.7(6)
N4 Si6 C49 119.3(9)
N5 Si6 C49 109.4(9)
N4 Si6 C50 111.4(8)
N5 Si6 C50 118.8(9)
C49 Si6 C50 103.0(11)
C9 N1 Si3 125.1(10)
C9 N1 Yb1 137.6(9)
Si3 N1 Yb1 94.3(5)
C15 N2 Si3 122.2(11)
C15 N2 Yb1 142.7(11)
Si3 N2 Yb1 94.6(6)
Si2 N3 Si1 129.2(9)
Si2 N3 Yb1 116.9(8)
Si1 N3 Yb1 113.8(8)
C43 N4 Si6 123.3(11)
C43 N4 Yb2 143.3(10)
Si6 N4 Yb2 93.4(6)
C51 N5 Si6 116.1(11)
C51 N5 Yb2 151.2(14)
Si6 N5 Yb2 91.6(5)
Si5 N6 Si4 127.7(9)
Si5 N6 Yb2 116.2(8)
Si4 N6 Yb2 115.6(8)
C3 C1 H1A 109.5
C3 C1 H1B 109.5
H1A C1 H1B 109.5
C3 C1 H1C 109.5
H1A C1 H1C 109.5
H1B C1 H1C 109.5
C3 C2 H2A 109.5
C3 C2 H2B 109.5
H2A C2 H2B 109.5
C3 C2 H2C 109.5
H2A C2 H2C 109.5
H2B C2 H2C 109.5
C1 C3 C4 110.8(17)
C1 C3 C2 108.6(16)
C4 C3 C2 110.5(14)
C1 C3 H3A 109.0
C4 C3 H3A 109.0
C2 C3 H3A 109.0
C5 C4 C9 120.9(14)
C5 C4 C3 121.2(14)
C9 C4 C3 117.9(13)
C6 C5 C4 121.4(16)
C6 C5 H5A 119.3
C4 C5 H5A 119.3
C5 C6 C7 118.7(16)
C5 C6 H6A 120.7
C7 C6 H6A 120.7
C8 C7 C6 122.9(15)
C8 C7 H7A 118.6
C6 C7 H7A 118.6
C7 C8 C9 121.5(15)
C7 C8 C10 119.3(14)
C9 C8 C10 119.2(13)
N1 C9 C8 123.0(13)
N1 C9 C4 122.4(12)
C8 C9 C4 114.5(14)
C12 C10 C11 111.2(16)
C12 C10 C8 110.1(14)
C11 C10 C8 110.7(15)
C12 C10 H10A 108.2
C11 C10 H10A 108.2
C8 C10 H10A 108.2
C10 C11 H11A 109.5
C10 C11 H11B 109.5
H11A C11 H11B 109.5
C10 C11 H11C 109.5
H11A C11 H11C 109.5
H11B C11 H11C 109.5
C10 C12 H12A 109.5
C10 C12 H12B 109.5
H12A C12 H12B 109.5
C10 C12 H12C 109.5
H12A C12 H12C 109.5
H12B C12 H12C 109.5
Si3 C13 H13A 109.5
Si3 C13 H13B 109.5
H13A C13 H13B 109.5
Si3 C13 H13C 109.5
H13A C13 H13C 109.5
H13B C13 H13C 109.5
Si3 C14 H14A 109.5
Si3 C14 H14B 109.5
H14A C14 H14B 109.5
Si3 C14 H14C 109.5
H14A C14 H14C 109.5
H14B C14 H14C 109.5
C23 C15 N2 124.1(15)
C23 C15 C16 116.7(14)
N2 C15 C16 119.2(15)
C20 C16 C15 119.4(18)
C20 C16 C17 117.7(18)
C15 C16 C17 122.9(16)
C19 C17 C16 115(2)
C19 C17 C18 111(2)
C16 C17 C18 109(2)
C19 C17 H17A 107.4
C16 C17 H17A 107.4
C18 C17 H17A 107.4
C17 C18 H18A 109.5
C17 C18 H18B 109.5
H18A C18 H18B 109.5
C17 C18 H18C 109.5
H18A C18 H18C 109.5
H18B C18 H18C 109.5
C17 C19 H19A 109.5
C17 C19 H19B 109.5
H19A C19 H19B 109.5
C17 C19 H19C 109.5
H19A C19 H19C 109.5
H19B C19 H19C 109.5
C16 C20 C21 121.9(19)
C16 C20 H20A 119.0
C21 C20 H20A 119.0
C22 C21 C20 117.5(19)
C22 C21 H21A 121.2
C20 C21 H21A 121.2
C21 C22 C23 123(2)
C21 C22 H22A 118.6
C23 C22 H22A 118.6
C15 C23 C22 121.6(17)
C15 C23 C24 119.6(15)
C22 C23 C24 118.7(17)
C25 C24 C26 107.9(19)
C25 C24 C23 109.5(17)
C26 C24 C23 112.9(18)
C25 C24 H24A 108.8
C26 C24 H24A 108.8
C23 C24 H24A 108.8
C24 C25 H25A 109.5
C24 C25 H25B 109.5
H25A C25 H25B 109.5
C24 C25 H25C 109.5
H25A C25 H25C 109.5
H25B C25 H25C 109.5
C24 C26 H26A 109.5
C24 C26 H26B 109.5
H26A C26 H26B 109.5
C24 C26 H26C 109.5
H26A C26 H26C 109.5
H26B C26 H26C 109.5
Si2 C27 H27A 109.5
Si2 C27 H27B 109.5
H27A C27 H27B 109.5
Si2 C27 H27C 109.5
H27A C27 H27C 109.5
H27B C27 H27C 109.5
Si2 C28 H28A 109.5
Si2 C28 H28B 109.5
H28A C28 H28B 109.5
Si2 C28 H28C 109.5
H28A C28 H28C 109.5
H28B C28 H28C 109.5
Si2 C29 H29A 109.5
Si2 C29 H29B 109.5
H29A C29 H29B 109.5
Si2 C29 H29C 109.5
H29A C29 H29C 109.5
H29B C29 H29C 109.5
Si1 C30 H30A 109.5
Si1 C30 H30B 109.5
H30A C30 H30B 109.5
Si1 C30 H30C 109.5
H30A C30 H30C 109.5
H30B C30 H30C 109.5
Si1 C31 H31A 109.5
Si1 C31 H31B 109.5
H31A C31 H31B 109.5
Si1 C31 H31C 109.5
H31A C31 H31C 109.5
H31B C31 H31C 109.5
Si1 C32 H32A 109.5
Si1 C32 H32B 109.5
H32A C32 H32B 109.5
Si1 C32 H32C 109.5
H32A C32 H32C 109.5
H32B C32 H32C 109.5
O1 C33 C34 108.9(16)
O1 C33 H33A 109.9
C34 C33 H33A 109.9
O1 C33 H33B 109.9
C34 C33 H33B 109.9
H33A C33 H33B 108.3
C33 C34 C35 100.5(18)
C33 C34 H34A 111.7
C35 C34 H34A 111.7
C33 C34 H34B 111.7
C35 C34 H34B 111.7
H34A C34 H34B 109.4
C34 C35 C36 108(2)
C34 C35 H35A 110.2
C36 C35 H35A 110.2
C34 C35 H35B 110.2
C36 C35 H35B 110.2
H35A C35 H35B 108.5
O1 C36 C35 102.7(16)
O1 C36 H36A 111.2
C35 C36 H36A 111.2
O1 C36 H36B 111.2
C35 C36 H36B 111.2
H36A C36 H36B 109.1
C48 C37 C38 119(2)
C48 C37 H37A 120.3
C38 C37 H37A 120.3
C39 C38 C37 120(2)
C39 C38 H38A 120.2
C37 C38 H38A 120.2
C38 C39 C43 123(2)
C38 C39 C40 116(2)
C43 C39 C40 120.7(18)
C41 C40 C39 114(2)
C41 C40 C42 109(2)
C39 C40 C42 113(2)
C41 C40 H40A 106.7
C39 C40 H40A 106.7
C42 C40 H40A 106.7
C40 C41 H41A 109.5
C40 C41 H41B 109.5
H41A C41 H41B 109.5
C40 C41 H41C 109.5
H41A C41 H41C 109.5
H41B C41 H41C 109.5
C40 C42 H42A 109.5
C40 C42 H42B 109.5
H42A C42 H42B 109.5
C40 C42 H42C 109.5
H42A C42 H42C 109.5
H42B C42 H42C 109.5
N4 C43 C39 122.9(18)
N4 C43 C44 121.2(17)
C39 C43 C44 115.9(17)
C48 C44 C43 119(2)
C48 C44 C45 117.8(19)
C43 C44 C45 123.7(18)
C47 C45 C44 114(2)
C47 C45 C46 112.0(19)
C44 C45 C46 111.5(19)
C47 C45 H45A 106.3
C44 C45 H45A 106.3
C46 C45 H45A 106.3
C45 C46 H46A 109.5
C45 C46 H46B 109.5
H46A C46 H46B 109.5
C45 C46 H46C 109.5
H46A C46 H46C 109.5
H46B C46 H46C 109.5
C45 C47 H47A 109.5
C45 C47 H47B 109.5
H47A C47 H47B 109.5
C45 C47 H47C 109.5
H47A C47 H47C 109.5
H47B C47 H47C 109.5
C37 C48 C44 123(2)
C37 C48 H48A 118.3
C44 C48 H48A 118.3
Si6 C49 H49A 109.5
Si6 C49 H49B 109.5
H49A C49 H49B 109.5
Si6 C49 H49C 109.5
H49A C49 H49C 109.5
H49B C49 H49C 109.5
Si6 C50 H50A 109.5
Si6 C50 H50B 109.5
H50A C50 H50B 109.5
Si6 C50 H50C 109.5
H50A C50 H50C 109.5
H50B C50 H50C 109.5
N5 C51 C52 117(2)
N5 C51 C56 125.1(19)
C52 C51 C56 116.4(18)
C51 C52 C62 119(3)
C51 C52 C53 124.5(19)
C62 C52 C53 117(2)
C55 C53 C52 119(3)
C55 C53 C54 110(3)
C52 C53 C54 107(3)
C55 C53 H53A 106.5
C52 C53 H53A 106.5
C54 C53 H53A 106.5
C53 C54 H54A 109.5
C53 C54 H54B 109.5
H54A C54 H54B 109.5
C53 C54 H54C 109.5
H54A C54 H54C 109.5
H54B C54 H54C 109.5
C53 C55 H55A 109.5
C53 C55 H55B 109.5
H55A C55 H55B 109.5
C53 C55 H55C 109.5
H55A C55 H55C 109.5
H55B C55 H55C 109.5
C60 C56 C51 120(3)
C60 C56 C57 119(2)
C51 C56 C57 120.7(17)
C56 C57 C59 109(2)
C56 C57 C58 114(3)
C59 C57 C58 110(2)
C56 C57 H57A 107.6
C59 C57 H57A 107.6
C58 C57 H57A 107.6
C57 C58 H58A 109.5
C57 C58 H58B 109.5
H58A C58 H58B 109.5
C57 C58 H58C 109.5
H58A C58 H58C 109.5
H58B C58 H58C 109.5
C57 C59 H59A 109.5
C57 C59 H59B 109.5
H59A C59 H59B 109.5
C57 C59 H59C 109.5
H59A C59 H59C 109.5
H59B C59 H59C 109.5
C61 C60 C56 123(3)
C61 C60 H60A 118.6
C56 C60 H60A 118.6
C62 C61 C60 119(2)
C62 C61 H61A 120.7
C60 C61 H61A 120.7
C61 C62 C52 123(3)
C61 C62 H62A 118.4
C52 C62 H62A 118.4
Si5 C63 H63A 109.5
Si5 C63 H63B 109.5
H63A C63 H63B 109.5
Si5 C63 H63C 109.5
H63A C63 H63C 109.5
H63B C63 H63C 109.5
Si5 C64 H64A 109.5
Si5 C64 H64B 109.5
H64A C64 H64B 109.5
Si5 C64 H64C 109.5
H64A C64 H64C 109.5
H64B C64 H64C 109.5
Si5 C65 H65A 109.5
Si5 C65 H65B 109.5
H65A C65 H65B 109.5
Si5 C65 H65C 109.5
H65A C65 H65C 109.5
H65B C65 H65C 109.5
Si4 C66 H66A 109.5
Si4 C66 H66B 109.5
H66A C66 H66B 109.5
Si4 C66 H66C 109.5
H66A C66 H66C 109.5
H66B C66 H66C 109.5
Si4 C67 H67A 109.5
Si4 C67 H67B 109.5
H67A C67 H67B 109.5
Si4 C67 H67C 109.5
H67A C67 H67C 109.5
H67B C67 H67C 109.5
Si4 C68 H68A 109.5
Si4 C68 H68B 109.5
H68A C68 H68B 109.5
Si4 C68 H68C 109.5
H68A C68 H68C 109.5
H68B C68 H68C 109.5
O2 C69 C70 108(3)
O2 C69 H69A 110.1
C70 C69 H69A 110.1
O2 C69 H69B 110.1
C70 C69 H69B 110.1
H69A C69 H69B 108.4
C69 C70 C71 102(3)
C69 C70 H70A 111.4
C71 C70 H70A 111.4
C69 C70 H70B 111.4
C71 C70 H70B 111.4
H70A C70 H70B 109.3
C72 C71 C70 103(3)
C72 C71 H71A 111.2
C70 C71 H71A 111.2
C72 C71 H71B 111.2
C70 C71 H71B 111.2
H71A C71 H71B 109.1
C71 C72 O2 111(4)
C71 C72 H72A 109.5
O2 C72 H72A 109.5
C71 C72 H72B 109.5
O2 C72 H72B 109.5
H72A C72 H72B 108.1
C33 O1 C36 109.4(14)
C33 O1 Yb1 124.6(9)
C36 O1 Yb1 125.8(11)
C69 O2 C72 112(3)
C69 O2 Yb2 123(2)
C72 O2 Yb2 124.7(17)

loop_
_geom_bond_atom_site_label_1
_geom_bond_atom_site_label_2
_geom_bond_distance
Yb1 N2 2.154(14)
Yb1 N1 2.180(10)
Yb1 N3 2.223(13)
Yb1 O1 2.274(10)
Yb2 N5 2.149(10)
Yb2 N4 2.175(14)
Yb2 N6 2.204(13)
Yb2 O2 2.297(16)
Si1 N3 1.692(18)
Si1 C30 1.83(3)
Si1 C32 1.88(3)
Si1 C31 1.88(2)
Si2 N3 1.688(16)
Si2 C28 1.84(2)
Si2 C27 1.86(2)
Si2 C29 1.89(2)
Si3 N1 1.721(13)
Si3 N2 1.739(13)
Si3 C13 1.88(2)
Si3 C14 1.885(19)
Si4 N6 1.720(15)
Si4 C66 1.84(3)
Si4 C68 1.85(2)
Si4 C67 1.88(2)
Si5 N6 1.696(17)
Si5 C65 1.86(3)
Si5 C64 1.87(4)
Si5 C63 1.90(3)
Si6 N4 1.761(13)
Si6 N5 1.857(17)
Si6 C49 1.87(2)
Si6 C50 1.90(2)
N1 C9 1.364(18)
N2 C15 1.424(18)
N4 C43 1.37(2)
N5 C51 1.307(19)
C1 C3 1.49(3)
C1 H1A 0.9600
C1 H1B 0.9600
C1 H1C 0.9600
C2 C3 1.54(2)
C2 H2A 0.9600
C2 H2B 0.9600
C2 H2C 0.9600
C3 C4 1.53(2)
C3 H3A 0.9800
C4 C5 1.39(2)
C4 C9 1.44(2)
C5 C6 1.36(2)
C5 H5A 0.9300
C6 C7 1.37(2)
C6 H6A 0.9300
C7 C8 1.35(2)
C7 H7A 0.9300
C8 C9 1.44(2)
C8 C10 1.55(2)
C10 C12 1.52(2)
C10 C11 1.53(3)
C10 H10A 0.9800
C11 H11A 0.9600
C11 H11B 0.9600
C11 H11C 0.9600
C12 H12A 0.9600
C12 H12B 0.9600
C12 H12C 0.9600
C13 H13A 0.9600
C13 H13B 0.9600
C13 H13C 0.9600
C14 H14A 0.9600
C14 H14B 0.9600
C14 H14C 0.9600
C15 C23 1.38(2)
C15 C16 1.46(2)
C16 C20 1.39(2)
C16 C17 1.52(3)
C17 C19 1.48(4)
C17 C18 1.55(4)
C17 H17A 0.9800
C18 H18A 0.9600
C18 H18B 0.9600
C18 H18C 0.9600
C19 H19A 0.9600
C19 H19B 0.9600
C19 H19C 0.9600
C20 C21 1.39(3)
C20 H20A 0.9300
C21 C22 1.37(3)
C21 H21A 0.9300
C22 C23 1.38(2)
C22 H22A 0.9300
C23 C24 1.52(2)
C24 C25 1.51(3)
C24 C26 1.52(3)
C24 H24A 0.9800
C25 H25A 0.9600
C25 H25B 0.9600
C25 H25C 0.9600
C26 H26A 0.9600
C26 H26B 0.9600
C26 H26C 0.9600
C27 H27A 0.9600
C27 H27B 0.9600
C27 H27C 0.9600
C28 H28A 0.9600
C28 H28B 0.9600
C28 H28C 0.9600
C29 H29A 0.9600
C29 H29B 0.9600
C29 H29C 0.9600
C30 H30A 0.9600
C30 H30B 0.9600
C30 H30C 0.9600
C31 H31A 0.9600
C31 H31B 0.9600
C31 H31C 0.9600
C32 H32A 0.9600
C32 H32B 0.9600
C32 H32C 0.9600
C33 O1 1.422(18)
C33 C34 1.47(3)
C33 H33A 0.9700
C33 H33B 0.9700
C34 C35 1.48(3)
C34 H34A 0.9700
C34 H34B 0.9700
C35 C36 1.51(3)
C35 H35A 0.9700
C35 H35B 0.9700
C36 O1 1.45(2)
C36 H36A 0.9700
C36 H36B 0.9700
C37 C48 1.33(4)
C37 C38 1.39(4)
C37 H37A 0.9300
C38 C39 1.38(3)
C38 H38A 0.9300
C39 C43 1.39(3)
C39 C40 1.55(3)
C40 C41 1.51(3)
C40 C42 1.56(3)
C40 H40A 0.9800
C41 H41A 0.9600
C41 H41B 0.9600
C41 H41C 0.9600
C42 H42A 0.9600
C42 H42B 0.9600
C42 H42C 0.9600
C43 C44 1.45(3)
C44 C48 1.40(3)
C44 C45 1.49(3)
C45 C47 1.49(3)
C45 C46 1.53(3)
C45 H45A 0.9800
C46 H46A 0.9600
C46 H46B 0.9600
C46 H46C 0.9600
C47 H47A 0.9600
C47 H47B 0.9600
C47 H47C 0.9600
C48 H48A 0.9300
C49 H49A 0.9600
C49 H49B 0.9600
C49 H49C 0.9600
C50 H50A 0.9600
C50 H50B 0.9600
C50 H50C 0.9600
C51 C52 1.34(3)
C51 C56 1.47(3)
C52 C62 1.47(3)
C52 C53 1.54(4)
C53 C55 1.44(4)
C53 C54 1.57(4)
C53 H53A 0.9800
C54 H54A 0.9600
C54 H54B 0.9600
C54 H54C 0.9600
C55 H55A 0.9600
C55 H55B 0.9600
C55 H55C 0.9600
C56 C60 1.36(3)
C56 C57 1.49(3)
C57 C59 1.53(4)
C57 C58 1.55(3)
C57 H57A 0.9800
C58 H58A 0.9600
C58 H58B 0.9600
C58 H58C 0.9600
C59 H59A 0.9600
C59 H59B 0.9600
C59 H59C 0.9600
C60 C61 1.34(4)
C60 H60A 0.9300
C61 C62 1.30(4)
C61 H61A 0.9300
C62 H62A 0.9300
C63 H63A 0.9600
C63 H63B 0.9600
C63 H63C 0.9600
C64 H64A 0.9600
C64 H64B 0.9600
C64 H64C 0.9600
C65 H65A 0.9600
C65 H65B 0.9600
C65 H65C 0.9600
C66 H66A 0.9600
C66 H66B 0.9600
C66 H66C 0.9600
C67 H67A 0.9600
C67 H67B 0.9600
C67 H67C 0.9600
C68 H68A 0.9600
C68 H68B 0.9600
C68 H68C 0.9600
C69 O2 1.32(3)
C69 C70 1.49(6)
C69 H69A 0.9700
C69 H69B 0.9700
C70 C71 1.63(7)
C70 H70A 0.9700
C70 H70B 0.9700
C71 C72 1.40(5)
C71 H71A 0.9700
C71 H71B 0.9700
C72 O2 1.41(3)
C72 H72A 0.9700
C72 H72B 0.9700
